data_2003782
loop_
_publ_author_name
'Blake, A. J.'
'Harding, M.'
'Sharp, J. T.'

_publ_section_title
;
 4-Substituted 1-Methyl-1<i>H</i>-2,3-benzodiazepine Compounds
;
_journal_issue 8
_journal_name_full 'Acta Crystallographica Section C'
_journal_page_first 1621
_journal_page_last 1627
_journal_paper_doi 10.1107/S0108270195001120
_journal_volume 51
_journal_year 1995
_chemical_formula_moiety 'C16 H22 N2 O'
_chemical_formula_sum 'C16 H22 N2 O'
_chemical_formula_weight 258.36
_chemical_melting_point 381.0(5)
_chemical_name_systematic
;
 1(S)-methyl-4(1'(R)-methoxy-2',2'-dimethylpropyl)-1H-2,3-benzodiazepine
;
_space_group_IT_number 2
_symmetry_cell_setting triclinic
_symmetry_space_group_name_Hall '-P 1'
_symmetry_space_group_name_H-M 'P -1'
_audit_creation_method SHELXL
_cell_angle_alpha 102.929(8)
_cell_angle_beta 101.797(6)
_cell_angle_gamma 100.792(5)
_cell_formula_units_Z 2
_cell_length_a 7.7357(9)
_cell_length_b 9.4583(10)
_cell_length_c 11.0128(13)
_cell_measurement_reflns_used 20
_cell_measurement_temperature 298(2)
_cell_measurement_theta_max 16
_cell_measurement_theta_min 15
_cell_volume 745.48(15)
_computing_cell_refinement 'DIF4 (Stoe & Cie, 1990a)'
_computing_data_reduction 'REDU4 (Stoe & Cie, 1990b)'
_computing_molecular_graphics 'SHELXTL/PC (Sheldrick, 1992)'
_computing_structure_refinement 'SHELXL-93 (Sheldrick, 1993)'
_computing_structure_solution 'SHELXS-86 (Sheldrick, 1985)'
_diffrn_ambient_temperature 298(2)
_diffrn_measurement_device 'Stoe Stadi-4 four-circle diffractometer'
_diffrn_measurement_method
;
\w-2\q scans with \w width (0.99 + 0.35tan\q)^o^
;
_diffrn_radiation_monochromator graphite
_diffrn_radiation_source 'fine-focus sealed tube'
_diffrn_radiation_type MoK\a
_diffrn_radiation_wavelength 0.71073
_diffrn_reflns_av_R_equivalents 0.0036
_diffrn_reflns_av_sigmaI/netI 0.0162
_diffrn_reflns_limit_h_max 7
_diffrn_reflns_limit_h_min -8
_diffrn_reflns_limit_k_max 9
_diffrn_reflns_limit_k_min -10
_diffrn_reflns_limit_l_max 11
_diffrn_reflns_limit_l_min 0
_diffrn_reflns_number 2054
_diffrn_reflns_theta_max 22.52
_diffrn_reflns_theta_min 1.96
_diffrn_standards_decay_% 0
_diffrn_standards_interval_time 120
_diffrn_standards_number 3
_exptl_absorpt_coefficient_mu 0.072
_exptl_absorpt_correction_type none
_exptl_crystal_colour Colourless
_exptl_crystal_density_diffrn 1.151
_exptl_crystal_description Tabular
_exptl_crystal_F_000 280
_exptl_crystal_size_max 1.23
_exptl_crystal_size_mid 1.04
_exptl_crystal_size_min 0.46
_refine_diff_density_max 0.125
_refine_diff_density_min -0.105
_refine_ls_extinction_coef 0.120(9)
_refine_ls_extinction_method 'SHELXL93 (Sheldrick, 1993)'
_refine_ls_goodness_of_fit_all 1.096
_refine_ls_goodness_of_fit_obs 1.132
_refine_ls_matrix_type full
_refine_ls_number_parameters 173
_refine_ls_number_reflns 1942
_refine_ls_number_restraints 0
_refine_ls_restrained_S_all 1.157
_refine_ls_restrained_S_obs 1.132
_refine_ls_R_factor_all 0.0370
_refine_ls_R_factor_obs 0.0336
_refine_ls_shift/esd_max 0.000
_refine_ls_shift/esd_mean 0.000
_refine_ls_structure_factor_coef Fsqd
_refine_ls_weighting_scheme
;calc w = 1/[s^2^(Fo^2^) + (0.0466P)^2^ + 0.1211P]
where P = (Fo^2^ + 2Fc^2^)/3
;
_refine_ls_wR_factor_all 0.0991
_refine_ls_wR_factor_obs 0.0925
_reflns_number_observed 1777
_reflns_number_total 1950
_reflns_observed_criterion >2sigma(I)
_cod_data_source_file ha1139.cif
_cod_data_source_block 5
_cod_depositor_comments
;
The following automatic conversions were performed:
'_symmetry_cell_setting' value 'Triclinic' changed to 'triclinic'
according to '/home/saulius/struct/CIF-dictionaries/cif_core.dic'
dictionary named 'cif_core.dic' version 2.4.1 from
2010-06-29.

'_exptl_absorpt_correction_type' value 'None' changed to
'none' according to '/home/saulius/struct/CIF-dictionaries/cif_core.dic'
dictionary named 'cif_core.dic' version 2.4.1 from 2010-06-29.

Automatic conversion script
Id: cif_fix_enum 1527 2010-12-29 10:47:43Z saulius 

The following automatic conversions were performed:

'_chemical_melting_point' value '380.5-381.5K' was changed to
'381.0(5)' - the average value was taken and precision was
estimated.

'_symmetry_cell_setting' value 'Triclinic' changed to
'triclinic' according to
/home/saulius/struct/CIF-dictionaries/cif_core.dic dictionary named
'cif_core.dic' version 2.4.1 from
2010-06-29.

'_exptl_absorpt_correction_type' value 'None' changed to
'none' according to
/home/saulius/struct/CIF-dictionaries/cif_core.dic dictionary named
'cif_core.dic' version 2.4.1 from 2010-06-29.

Automatic conversion script
Id: cif_fix_values 1715 2011-07-08 13:25:40Z adriana 
;
_cod_database_code 2003782

loop_
_symmetry_equiv_pos_as_xyz
'x, y, z'
'-x, -y, -z'

loop_
_atom_site_aniso_label
_atom_site_aniso_U_11
_atom_site_aniso_U_12
_atom_site_aniso_U_13
_atom_site_aniso_U_22
_atom_site_aniso_U_23
_atom_site_aniso_U_33
C1 0.0454(8) 0.0171(7) 0.0184(6) 0.0691(10) 0.0183(7) 0.0448(8)
C1m 0.0651(10) 0.0195(9) 0.0211(7) 0.0875(12) 0.0193(8) 0.0464(9)
N2 0.0566(8) 0.0251(6) 0.0247(6) 0.0712(8) 0.0185(6) 0.0499(7)
N3 0.0552(7) 0.0255(6) 0.0220(6) 0.0676(8) 0.0185(6) 0.0496(7)
C4 0.0479(8) 0.0215(7) 0.0153(6) 0.0628(9) 0.0137(6) 0.0384(7)
C41 0.0596(9) 0.0262(7) 0.0184(7) 0.0630(9) 0.0152(7) 0.0372(7)
O41 0.0703(7) 0.0212(6) 0.0184(5) 0.0776(7) 0.0140(5) 0.0353(5)
C42 0.0920(13) 0.0176(10) 0.0033(9) 0.0911(13) 0.0173(8) 0.0434(9)
C43 0.0605(9) 0.0186(7) 0.0162(7) 0.0598(9) 0.0169(7) 0.0421(8)
C44 0.0604(10) 0.0218(8) 0.0154(8) 0.0764(11) 0.0273(9) 0.0698(11)
C45 0.0872(12) 0.0127(9) 0.0164(8) 0.0707(11) 0.0113(8) 0.0443(9)
C46 0.0751(11) 0.0196(8) 0.0218(8) 0.0685(10) 0.0250(8) 0.0578(10)
C5 0.0521(8) 0.0215(7) 0.0200(6) 0.0661(10) 0.0141(7) 0.0435(8)
C5a 0.0465(8) 0.0205(7) 0.0150(7) 0.0607(9) 0.0152(7) 0.0525(8)
C6 0.0709(11) 0.0263(8) 0.0222(8) 0.0648(11) 0.0118(8) 0.0681(10)
C7 0.0731(12) 0.0212(9) 0.0192(10) 0.0592(10) 0.0166(10) 0.0978(15)
C8 0.0639(11) 0.0132(9) 0.0184(10) 0.0715(12) 0.0365(11) 0.0935(14)
C9 0.0513(9) 0.0155(8) 0.0167(8) 0.0784(12) 0.0309(9) 0.0655(10)
C9a 0.0393(8) 0.0176(7) 0.0141(6) 0.0654(9) 0.0210(7) 0.0519(9)

loop_
_atom_site_label
_atom_site_occupancy
_atom_site_fract_x
_atom_site_fract_y
_atom_site_fract_z
_atom_site_U_iso_or_equiv
_atom_site_thermal_displace_type
_atom_site_calc_flag
_atom_site_refinement_flags
_atom_site_type_symbol
C1 1 0.2840(2) 0.5722(2) 0.43458(13) 0.0511(4) Uani d . C
H1 1 0.4060(2) 0.6170(2) 0.42895(13) 0.061 Uiso calc R H
C1m 1 0.2833(2) 0.6031(2) 0.57589(14) 0.0650(5) Uani d . C
H1MA 1 0.3198(2) 0.7090(2) 0.61536(14) 0.098 Uiso calc R H
H1MB 1 0.3666(2) 0.5555(2) 0.61882(14) 0.098 Uiso calc R H
H1MC 1 0.1629(2) 0.5643(2) 0.58281(14) 0.098 Uiso calc R H
N2 1 0.1523(2) 0.64690(14) 0.37097(12) 0.0559(4) Uani d . N
N3 1 0.1771(2) 0.68256(14) 0.27155(11) 0.0543(4) Uani d . N
C4 1 0.3074(2) 0.6394(2) 0.20650(12) 0.0480(4) Uani d . C
C41 1 0.3852(2) 0.7549(2) 0.14410(12) 0.0505(4) Uani d . C
H41 1 0.3016(2) 0.8203(2) 0.13571(12) 0.061 Uiso calc R H
O41 1 0.39882(14) 0.68759(12) 0.01798(9) 0.0601(3) Uani d . O
C42 1 0.2287(3) 0.6396(2) -0.0758(2) 0.0785(6) Uani d . C
H42A 1 0.2463(3) 0.5955(2) -0.1584(2) 0.118 Uiso calc R H
H42B 1 0.1777(3) 0.7239(2) -0.0803(2) 0.118 Uiso calc R H
H42C 1 0.1472(3) 0.5670(2) -0.0522(2) 0.118 Uiso calc R H
C43 1 0.5749(2) 0.8544(2) 0.22186(13) 0.0526(4) Uani d . C
C44 1 0.7176(2) 0.7631(2) 0.2267(2) 0.0671(5) Uani d . C
H44A 1 0.6849(2) 0.6853(2) 0.2668(2) 0.101 Uiso calc R H
H44B 1 0.8342(2) 0.8272(2) 0.2757(2) 0.101 Uiso calc R H
H44C 1 0.7237(2) 0.7194(2) 0.1406(2) 0.101 Uiso calc R H
C45 1 0.5666(3) 0.9269(2) 0.35905(14) 0.0691(5) Uani d . C
H45A 1 0.4765(3) 0.9843(2) 0.35543(14) 0.104 Uiso calc R H
H45B 1 0.6834(3) 0.9915(2) 0.40696(14) 0.104 Uiso calc R H
H45C 1 0.5348(3) 0.8505(2) 0.40066(14) 0.104 Uiso calc R H
C46 1 0.6249(2) 0.9788(2) 0.1583(2) 0.0648(5) Uani d . C
H46A 1 0.5342(2) 1.0356(2) 0.1558(2) 0.097 Uiso calc R H
H46B 1 0.6308(2) 0.9357(2) 0.0721(2) 0.097 Uiso calc R H
H46C 1 0.7413(2) 1.0435(2) 0.2071(2) 0.097 Uiso calc R H
C5 1 0.3254(2) 0.4978(2) 0.17842(13) 0.0519(4) Uani d . C
H5 1 0.3897(2) 0.4731(2) 0.11733(13) 0.062 Uiso calc R H
C5a 1 0.2562(2) 0.3798(2) 0.23245(14) 0.0519(4) Uani d . C
C6 1 0.2187(2) 0.2300(2) 0.1614(2) 0.0670(5) Uani d . C
H6 1 0.2383(2) 0.2074(2) 0.0795(2) 0.080 Uiso calc R H
C7 1 0.1536(2) 0.1162(2) 0.2109(2) 0.0772(5) Uani d . C
H7 1 0.1286(2) 0.0173(2) 0.1625(2) 0.093 Uiso calc R H
C8 1 0.1252(2) 0.1489(2) 0.3332(2) 0.0747(5) Uani d . C
H8 1 0.0811(2) 0.0715(2) 0.3665(2) 0.090 Uiso calc R H
C9 1 0.1614(2) 0.2943(2) 0.4054(2) 0.0630(4) Uani d . C
H9 1 0.1401(2) 0.3147(2) 0.4869(2) 0.076 Uiso calc R H
C9a 1 0.2301(2) 0.4119(2) 0.35787(13) 0.0504(4) Uani d . C

loop_
_atom_type_symbol
_atom_type_description
_atom_type_scat_source
_atom_type_scat_dispersion_real
_atom_type_scat_dispersion_imag
C C 'International Tables Vol C Tables 4.2.6.8 and 6.1.1.4' 0.0033 0.0016
H H 'International Tables Vol C Tables 4.2.6.8 and 6.1.1.4' 0.0000 0.0000
N N 'International Tables Vol C Tables 4.2.6.8 and 6.1.1.4' 0.0061 0.0033
O O 'International Tables Vol C Tables 4.2.6.8 and 6.1.1.4' 0.0106 0.0060

loop_
_geom_angle_atom_site_label_1
_geom_angle_atom_site_label_2
_geom_angle_atom_site_label_3
_geom_angle
_geom_angle_publ_flag
N2 C1 C9a 106.38(11) y
N2 C1 C1m 107.97(11) ?
C9a C1 C1m 116.68(13) ?
N3 N2 C1 117.86(11) y
N2 N3 C4 124.07(12) y
C5 C4 N3 122.05(13) y
C5 C4 C41 123.28(12) ?
N3 C4 C41 112.89(12) ?
O41 C41 C4 111.79(12) ?
O41 C41 C43 107.56(11) ?
C4 C41 C43 114.09(11) ?
C42 O41 C41 113.19(12) ?
C44 C43 C46 110.16(13) ?
C44 C43 C45 109.83(13) ?
C46 C43 C45 108.13(13) ?
C44 C43 C41 110.98(12) ?
C46 C43 C41 108.52(12) ?
C45 C43 C41 109.16(12) ?
C4 C5 C5a 127.38(13) y
C6 C5a C9a 118.70(14) ?
C6 C5a C5 119.98(14) ?
C9a C5a C5 121.29(13) y
C7 C6 C5a 121.0(2) ?
C6 C7 C8 119.9(2) ?
C9 C8 C7 120.5(2) ?
C8 C9 C9a 120.6(2) ?
C9 C9a C5a 119.19(14) ?
C9 C9a C1 123.45(13) ?
C5a C9a C1 117.34(13) y

loop_
_geom_bond_atom_site_label_1
_geom_bond_atom_site_label_2
_geom_bond_distance
_geom_bond_publ_flag
C1 N2 1.492(2) y
C1 C9a 1.494(2) y
C1 C1m 1.519(2) ?
N2 N3 1.255(2) y
N3 C4 1.419(2) y
C4 C5 1.345(2) y
C4 C41 1.512(2) ?
C41 O41 1.426(2) ?
C41 C43 1.543(2) ?
O41 C42 1.420(2) ?
C43 C44 1.523(2) ?
C43 C46 1.528(2) ?
C43 C45 1.533(2) ?
C5 C5a 1.446(2) y
C5a C6 1.400(2) ?
C5a C9a 1.411(2) y
C6 C7 1.372(2) ?
C7 C8 1.384(3) ?
C8 C9 1.370(2) ?
C9 C9a 1.395(2) ?

loop_
_geom_torsion_atom_site_label_1
_geom_torsion_atom_site_label_2
_geom_torsion_atom_site_label_3
_geom_torsion_atom_site_label_4
_geom_torsion
_geom_torsion_publ_flag
C9a C1 N2 N3 -79.4(2) y
C1m C1 N2 N3 154.67(14) ?
C1 N2 N3 C4 8.5(2) y
N2 N3 C4 C5 46.9(2) y
N2 N3 C4 C41 -147.84(13) ?
C5 C4 C41 O41 27.9(2) ?
N3 C4 C41 O41 -137.16(12) ?
C5 C4 C41 C43 -94.4(2) ?
N3 C4 C41 C43 100.52(13) ?
C4 C41 O41 C42 75.92(15) ?
C43 C41 O41 C42 -158.09(12) ?
O41 C41 C43 C44 -57.93(15) ?
C4 C41 C43 C44 66.68(15) ?
O41 C41 C43 C46 63.25(14) ?
C4 C41 C43 C46 -172.14(12) ?
O41 C41 C43 C45 -179.11(11) ?
C4 C41 C43 C45 -54.5(2) ?
N3 C4 C5 C5a -16.2(2) y
C41 C4 C5 C5a -179.91(13) ?
C4 C5 C5a C6 153.7(2) ?
C4 C5 C5a C9a -28.1(2) y
C9a C5a C6 C7 1.6(2) ?
C5 C5a C6 C7 179.76(14) ?
C5a C6 C7 C8 -0.4(3) ?
C6 C7 C8 C9 0.0(3) ?
C7 C8 C9 C9a -0.9(2) ?
C8 C9 C9a C5a 2.1(2) ?
C8 C9 C9a C1 -175.90(14) ?
C6 C5a C9a C9 -2.4(2) ?
C5 C5a C9a C9 179.44(12) ?
C6 C5a C9a C1 175.71(13) ?
C5 C5a C9a C1 -2.4(2) y
N2 C1 C9a C9 -113.13(14) ?
C1m C1 C9a C9 7.4(2) ?
N2 C1 C9a C5a 68.84(15) y
C1m C1 C9a C5a -170.66(13) ?
